data_7030229
loop_
_publ_author_name
'Weber, Lothar'
'Eickhoff, Daniel'
'Kahlert, Jan'
'B\"ohling, Lena'
'Brockhinke, Andreas'
'Stammler, Hans-Georg'
'Neumann, Beate'
'Fox, Mark A.'

_publ_section_title
;
 Diazaborolyl-boryl push-pull systems with ethynylene-arylene bridges as
 'turn-on' fluoride sensors.
;
_journal_issue 34
_journal_name_full 'Dalton transactions (Cambridge, England : 2003)'
_journal_page_first 10328
_journal_page_last 10346
_journal_paper_doi 10.1039/c2dt30438d
_journal_volume 41
_journal_year 2012
_chemical_formula_moiety 'C36 H40 B2 N2'
_chemical_formula_sum 'C36 H40 B2 N2'
_chemical_formula_weight 522.32
_chemical_name_systematic ?
_space_group_IT_number 4
_symmetry_cell_setting monoclinic
_symmetry_space_group_name_Hall 'P 2yb'
_symmetry_space_group_name_H-M 'P 1 21 1'
_atom_sites_solution_hydrogens geom
_atom_sites_solution_primary direct
_atom_sites_solution_secondary difmap
_audit_creation_method SHELXL-97
_cell_angle_alpha 90.00
_cell_angle_beta 97.7092(11)
_cell_angle_gamma 90.00
_cell_formula_units_Z 2
_cell_length_a 8.4437(2)
_cell_length_b 9.4089(2)
_cell_length_c 19.3916(4)
_cell_measurement_reflns_used 39144
_cell_measurement_temperature 100(2)
_cell_measurement_theta_max 27.485
_cell_measurement_theta_min 2.910
_cell_volume 1526.66(6)
_computing_cell_refinement 'HKL Scalepack (Otwinowski & Minor 1997)'
_computing_data_collection 'Collect, Bruker AXS, 2004'
_computing_data_reduction 'Denzo and Scalepack (Otwinowski & Minor, 1997)'
_computing_molecular_graphics 'SHELXTL-PLUS (1990)'
_computing_publication_material 'SHELXL-97 (Sheldrick, 1997)'
_computing_structure_refinement 'SHELXL-97 (Sheldrick, 1997)'
_computing_structure_solution 'SHELXS-97 (Sheldrick, 1990)'
_diffrn_ambient_temperature 100(2)
_diffrn_measured_fraction_theta_full 0.998
_diffrn_measured_fraction_theta_max 0.998
_diffrn_measurement_device_type KappaCCD
_diffrn_measurement_method CCD
_diffrn_radiation_monochromator graphite
_diffrn_radiation_source 'fine-focus sealed tube'
_diffrn_radiation_type MoK\a
_diffrn_radiation_wavelength 0.71073
_diffrn_reflns_av_R_equivalents 0.052
_diffrn_reflns_av_sigmaI/netI 0.0304
_diffrn_reflns_limit_h_max 10
_diffrn_reflns_limit_h_min -10
_diffrn_reflns_limit_k_max 12
_diffrn_reflns_limit_k_min -12
_diffrn_reflns_limit_l_max 25
_diffrn_reflns_limit_l_min -25
_diffrn_reflns_number 32337
_diffrn_reflns_theta_full 27.48
_diffrn_reflns_theta_max 27.48
_diffrn_reflns_theta_min 3.01
_exptl_absorpt_coefficient_mu 0.064
_exptl_absorpt_correction_T_max 0.9974
_exptl_absorpt_correction_T_min 0.9809
_exptl_absorpt_correction_type multi-scan
_exptl_absorpt_process_details 'Denzo and Scalepack (Otwinowski & Minor, 1997)'
_exptl_crystal_colour Colourless
_exptl_crystal_density_diffrn 1.136
_exptl_crystal_density_method 'not measured'
_exptl_crystal_description plate
_exptl_crystal_F_000 560
_exptl_crystal_size_max 0.30
_exptl_crystal_size_mid 0.30
_exptl_crystal_size_min 0.04
_refine_diff_density_max 0.188
_refine_diff_density_min -0.165
_refine_diff_density_rms 0.035
_refine_ls_abs_structure_details 'Flack H D (1983), Acta Cryst. A39, 876-881'
_refine_ls_abs_structure_Flack -10(10)
_refine_ls_extinction_method none
_refine_ls_goodness_of_fit_ref 1.024
_refine_ls_hydrogen_treatment constr
_refine_ls_matrix_type full
_refine_ls_number_parameters 369
_refine_ls_number_reflns 3700
_refine_ls_number_restraints 1
_refine_ls_restrained_S_all 1.024
_refine_ls_R_factor_all 0.0438
_refine_ls_R_factor_gt 0.0364
_refine_ls_shift/su_max 0.000
_refine_ls_shift/su_mean 0.000
_refine_ls_structure_factor_coef Fsqd
_refine_ls_weighting_details 'calc w=1/[\s^2^(Fo^2^)+(0.0465P)^2^+0.2323P] where P=(Fo^2^+2Fc^2^)/3'
_refine_ls_weighting_scheme calc
_refine_ls_wR_factor_gt 0.0841
_refine_ls_wR_factor_ref 0.0879
_reflns_number_gt 3303
_reflns_number_total 3700
_reflns_threshold_expression >2sigma(I)
_cod_data_source_file c2dt30438d.txt
_cod_data_source_block compound3
_cod_depositor_comments
;
The following automatic conversions were performed:

'_symmetry_cell_setting' value 'Monoclinic' changed to 'monoclinic'
according to
/usr/data/users/saulius/automatic-downloads/retrospective/RSC/lib/dictionaries/cif_core.dic
dictionary named 'cif_core.dic' version 2.4.2 from 2011-04-26.

Automatic conversion script
Id: cif_fix_values 2281 2013-09-26 08:29:07Z andrius 
;
_cod_original_sg_symbol_H-M 'P 21'
_cod_database_code 7030229

loop_
_symmetry_equiv_pos_as_xyz
'x, y, z'
'-x, y+1/2, -z'

loop_
_atom_site_label
_atom_site_type_symbol
_atom_site_fract_x
_atom_site_fract_y
_atom_site_fract_z
_atom_site_U_iso_or_equiv
_atom_site_adp_type
_atom_site_occupancy
_atom_site_symmetry_multiplicity
_atom_site_calc_flag
_atom_site_refinement_flags
N1 N 0.45940(18) 0.30451(17) 0.62880(8) 0.0214(3) Uani 1 1 d .
N2 N 0.22580(18) 0.34625(17) 0.55648(7) 0.0214(3) Uani 1 1 d .
B1 B 0.3936(3) 0.3250(2) 0.55789(10) 0.0218(4) Uani 1 1 d .
B2 B 0.8907(2) 0.3236(2) 0.20343(10) 0.0200(4) Uani 1 1 d .
C1 C 0.3351(2) 0.3128(2) 0.66928(9) 0.0203(4) Uani 1 1 d .
C2 C 0.1917(2) 0.34016(19) 0.62517(9) 0.0204(4) Uani 1 1 d .
C3 C 0.0495(2) 0.3564(2) 0.65220(11) 0.0260(4) Uani 1 1 d .
H3 H -0.0472 0.3753 0.6226 0.031 Uiso 1 1 calc R
C4 C 0.0515(2) 0.3446(2) 0.72381(11) 0.0288(4) Uani 1 1 d .
H4 H -0.0452 0.3561 0.7433 0.035 Uiso 1 1 calc R
C5 C 0.1922(2) 0.3162(2) 0.76728(10) 0.0283(4) Uani 1 1 d .
H5 H 0.1903 0.3080 0.8160 0.034 Uiso 1 1 calc R
C6 C 0.3354(2) 0.2997(2) 0.74067(9) 0.0255(4) Uani 1 1 d .
H6 H 0.4315 0.2799 0.7705 0.031 Uiso 1 1 calc R
C7 C 0.6254(2) 0.2795(2) 0.65736(11) 0.0263(4) Uani 1 1 d .
H7A H 0.6494 0.3326 0.7016 0.032 Uiso 1 1 calc R
H7B H 0.6952 0.3174 0.6246 0.032 Uiso 1 1 calc R
C8 C 0.6648(3) 0.1237(2) 0.67087(12) 0.0347(5) Uani 1 1 d .
H8A H 0.6366 0.0694 0.6278 0.052 Uiso 1 1 calc R
H8B H 0.6039 0.0876 0.7068 0.052 Uiso 1 1 calc R
H8C H 0.7794 0.1135 0.6867 0.052 Uiso 1 1 calc R
C9 C 0.1082(3) 0.3862(2) 0.49721(11) 0.0279(4) Uani 1 1 d .
H9A H 0.0047 0.3403 0.5020 0.034 Uiso 1 1 calc R
H9B H 0.1440 0.3506 0.4538 0.034 Uiso 1 1 calc R
C10 C 0.0846(3) 0.5464(2) 0.49184(12) 0.0352(5) Uani 1 1 d .
H10A H 0.1863 0.5921 0.4860 0.053 Uiso 1 1 calc R
H10B H 0.0474 0.5819 0.5344 0.053 Uiso 1 1 calc R
H10C H 0.0050 0.5685 0.4517 0.053 Uiso 1 1 calc R
C11 C 0.4887(2) 0.3243(2) 0.49619(10) 0.0249(4) Uani 1 1 d .
C12 C 0.5684(2) 0.3226(2) 0.44908(9) 0.0235(4) Uani 1 1 d .
C13 C 0.6606(2) 0.3216(2) 0.39194(8) 0.0201(4) Uani 1 1 d .
C14 C 0.6858(2) 0.1947(2) 0.35750(10) 0.0234(4) Uani 1 1 d .
H14 H 0.6439 0.1081 0.3725 0.028 Uiso 1 1 calc R
C15 C 0.7720(2) 0.1952(2) 0.30127(10) 0.0226(4) Uani 1 1 d .
H15 H 0.7936 0.1079 0.2798 0.027 Uiso 1 1 calc R
C16 C 0.8277(2) 0.3227(2) 0.27572(9) 0.0205(4) Uani 1 1 d .
C17 C 0.8035(2) 0.4484(2) 0.31161(9) 0.0218(4) Uani 1 1 d .
H17 H 0.8421 0.5356 0.2957 0.026 Uiso 1 1 calc R
C18 C 0.7246(2) 0.4483(2) 0.36957(9) 0.0218(4) Uani 1 1 d .
H18 H 0.7138 0.5342 0.3943 0.026 Uiso 1 1 calc R
C19 C 1.0016(2) 0.2007(2) 0.18158(9) 0.0213(4) Uani 1 1 d .
C20 C 1.1520(2) 0.1737(2) 0.22075(9) 0.0223(4) Uani 1 1 d .
C21 C 1.2571(2) 0.0777(2) 0.19624(10) 0.0252(4) Uani 1 1 d .
H21 H 1.3600 0.0643 0.2219 0.030 Uiso 1 1 calc R
C22 C 1.2154(2) 0.0014(2) 0.13536(10) 0.0278(4) Uani 1 1 d .
C23 C 1.0634(3) 0.0214(2) 0.09931(10) 0.0275(4) Uani 1 1 d .
H23 H 1.0306 -0.0343 0.0591 0.033 Uiso 1 1 calc R
C24 C 0.9582(2) 0.1206(2) 0.12047(10) 0.0244(4) Uani 1 1 d .
C25 C 0.7959(3) 0.1374(3) 0.07776(11) 0.0357(5) Uani 1 1 d .
H25A H 0.7889 0.0754 0.0368 0.054 Uiso 1 1 calc R
H25B H 0.7811 0.2365 0.0627 0.054 Uiso 1 1 calc R
H25C H 0.7126 0.1112 0.1060 0.054 Uiso 1 1 calc R
C26 C 1.2064(3) 0.2497(2) 0.28899(11) 0.0324(5) Uani 1 1 d .
H26A H 1.3226 0.2411 0.3004 0.049 Uiso 1 1 calc R
H26B H 1.1545 0.2066 0.3262 0.049 Uiso 1 1 calc R
H26C H 1.1770 0.3503 0.2844 0.049 Uiso 1 1 calc R
C27 C 1.3310(3) -0.1003(3) 0.10821(12) 0.0394(6) Uani 1 1 d .
H27A H 1.3117 -0.1019 0.0572 0.059 Uiso 1 1 calc R
H27B H 1.3155 -0.1959 0.1262 0.059 Uiso 1 1 calc R
H27C H 1.4408 -0.0690 0.1235 0.059 Uiso 1 1 calc R
C28 C 0.8306(2) 0.4467(2) 0.15108(9) 0.0202(4) Uani 1 1 d .
C29 C 0.9370(2) 0.5281(2) 0.11667(10) 0.0218(4) Uani 1 1 d .
C30 C 0.8789(2) 0.6296(2) 0.06769(9) 0.0250(4) Uani 1 1 d .
H30 H 0.9525 0.6847 0.0460 0.030 Uiso 1 1 calc R
C31 C 0.7163(2) 0.6530(2) 0.04951(10) 0.0258(4) Uani 1 1 d .
C32 C 0.6117(2) 0.5750(2) 0.08389(10) 0.0247(4) Uani 1 1 d .
H32 H 0.5001 0.5904 0.0724 0.030 Uiso 1 1 calc R
C33 C 0.6648(2) 0.4746(2) 0.13472(9) 0.0212(4) Uani 1 1 d .
C34 C 1.1153(2) 0.5101(3) 0.13315(11) 0.0318(5) Uani 1 1 d .
H34A H 1.1504 0.5417 0.1809 0.048 Uiso 1 1 calc R
H34B H 1.1685 0.5672 0.1007 0.048 Uiso 1 1 calc R
H34C H 1.1430 0.4097 0.1285 0.048 Uiso 1 1 calc R
C35 C 0.6556(3) 0.7578(2) -0.00655(11) 0.0353(5) Uani 1 1 d .
H35A H 0.5529 0.7966 0.0029 0.053 Uiso 0.50 1 calc PR
H35B H 0.6414 0.7098 -0.0518 0.053 Uiso 0.50 1 calc PR
H35C H 0.7329 0.8353 -0.0072 0.053 Uiso 0.50 1 calc PR
H35D H 0.7319 0.7646 -0.0403 0.053 Uiso 0.50 1 calc PR
H35E H 0.6434 0.8513 0.0144 0.053 Uiso 0.50 1 calc PR
H35F H 0.5519 0.7258 -0.0302 0.053 Uiso 0.50 1 calc PR
C36 C 0.5393(2) 0.3959(2) 0.16841(10) 0.0275(4) Uani 1 1 d .
H36A H 0.4342 0.4107 0.1411 0.041 Uiso 1 1 calc R
H36B H 0.5379 0.4317 0.2158 0.041 Uiso 1 1 calc R
H36C H 0.5644 0.2941 0.1702 0.041 Uiso 1 1 calc R

loop_
_atom_site_aniso_label
_atom_site_aniso_U_11
_atom_site_aniso_U_22
_atom_site_aniso_U_33
_atom_site_aniso_U_23
_atom_site_aniso_U_13
_atom_site_aniso_U_12
N1 0.0191(7) 0.0216(8) 0.0245(7) 0.0008(7) 0.0064(6) 0.0000(7)
N2 0.0239(8) 0.0196(8) 0.0209(7) 0.0004(6) 0.0036(6) 0.0010(6)
B1 0.0255(11) 0.0156(9) 0.0251(10) 0.0002(9) 0.0058(8) -0.0009(9)
B2 0.0159(9) 0.0216(10) 0.0225(9) -0.0037(9) 0.0026(7) -0.0022(8)
C1 0.0221(9) 0.0141(8) 0.0259(9) -0.0003(8) 0.0070(7) -0.0026(7)
C2 0.0224(9) 0.0145(9) 0.0253(9) -0.0012(7) 0.0066(7) -0.0033(7)
C3 0.0215(9) 0.0215(10) 0.0364(10) -0.0030(8) 0.0086(8) -0.0015(8)
C4 0.0299(10) 0.0215(10) 0.0395(11) -0.0042(9) 0.0208(9) -0.0039(8)
C5 0.0424(12) 0.0210(9) 0.0249(9) -0.0003(8) 0.0171(8) -0.0041(9)
C6 0.0333(10) 0.0209(10) 0.0229(9) 0.0008(8) 0.0059(8) -0.0011(8)
C7 0.0188(9) 0.0273(10) 0.0327(10) 0.0006(8) 0.0033(8) -0.0001(8)
C8 0.0261(11) 0.0312(12) 0.0457(13) 0.0050(10) 0.0012(9) 0.0048(9)
C9 0.0284(10) 0.0255(10) 0.0279(10) -0.0017(8) -0.0037(8) -0.0001(8)
C10 0.0391(12) 0.0247(11) 0.0375(12) 0.0030(9) -0.0111(10) -0.0011(9)
C11 0.0280(9) 0.0204(9) 0.0274(9) 0.0026(8) 0.0080(7) 0.0018(8)
C12 0.0264(9) 0.0177(9) 0.0267(9) 0.0031(8) 0.0053(7) 0.0018(8)
C13 0.0196(8) 0.0212(9) 0.0200(8) 0.0010(8) 0.0042(7) 0.0042(8)
C14 0.0274(10) 0.0186(9) 0.0252(9) 0.0033(8) 0.0072(8) 0.0020(8)
C15 0.0257(10) 0.0194(9) 0.0234(9) 0.0016(7) 0.0060(7) 0.0045(8)
C16 0.0200(9) 0.0208(9) 0.0211(8) 0.0019(8) 0.0038(7) 0.0026(8)
C17 0.0226(10) 0.0194(9) 0.0240(9) 0.0017(8) 0.0054(7) 0.0001(8)
C18 0.0257(10) 0.0186(9) 0.0214(8) -0.0020(8) 0.0040(7) 0.0034(8)
C19 0.0234(9) 0.0201(9) 0.0216(9) 0.0025(7) 0.0078(7) -0.0010(8)
C20 0.0222(9) 0.0209(10) 0.0245(9) 0.0033(7) 0.0063(7) 0.0002(8)
C21 0.0221(10) 0.0243(10) 0.0301(10) 0.0064(8) 0.0071(8) 0.0032(8)
C22 0.0312(11) 0.0233(10) 0.0316(10) 0.0039(8) 0.0140(8) 0.0055(9)
C23 0.0354(12) 0.0245(10) 0.0241(9) -0.0023(8) 0.0093(8) 0.0016(9)
C24 0.0277(11) 0.0244(10) 0.0221(9) 0.0006(8) 0.0069(8) -0.0001(8)
C25 0.0341(12) 0.0387(12) 0.0327(11) -0.0128(10) -0.0016(9) 0.0054(10)
C26 0.0285(11) 0.0329(12) 0.0334(11) -0.0050(9) -0.0040(9) 0.0061(9)
C27 0.0424(13) 0.0368(13) 0.0409(12) -0.0001(11) 0.0135(10) 0.0151(11)
C28 0.0214(9) 0.0214(9) 0.0183(8) -0.0029(7) 0.0046(7) 0.0022(7)
C29 0.0228(10) 0.0238(10) 0.0198(9) -0.0017(8) 0.0066(7) 0.0004(8)
C30 0.0295(10) 0.0243(10) 0.0225(9) 0.0006(8) 0.0079(8) -0.0002(8)
C31 0.0312(11) 0.0235(10) 0.0224(9) -0.0019(8) 0.0026(8) 0.0064(8)
C32 0.0225(9) 0.0258(10) 0.0250(9) -0.0027(8) 0.0002(7) 0.0065(8)
C33 0.0213(9) 0.0241(9) 0.0186(8) -0.0041(7) 0.0035(7) 0.0033(8)
C34 0.0238(11) 0.0389(12) 0.0340(11) 0.0078(10) 0.0089(8) -0.0013(9)
C35 0.0430(13) 0.0303(12) 0.0314(11) 0.0066(9) 0.0001(9) 0.0088(10)
C36 0.0181(9) 0.0371(11) 0.0275(10) -0.0020(9) 0.0041(8) -0.0001(8)

loop_
_atom_type_symbol
_atom_type_description
_atom_type_scat_dispersion_real
_atom_type_scat_dispersion_imag
_atom_type_scat_source
C C 0.0033 0.0016 'International Tables Vol C Tables 4.2.6.8 and 6.1.1.4'
H H 0.0000 0.0000 'International Tables Vol C Tables 4.2.6.8 and 6.1.1.4'
B B 0.0013 0.0007 'International Tables Vol C Tables 4.2.6.8 and 6.1.1.4'
N N 0.0061 0.0033 'International Tables Vol C Tables 4.2.6.8 and 6.1.1.4'

loop_
_geom_angle_atom_site_label_1
_geom_angle_atom_site_label_2
_geom_angle_atom_site_label_3
_geom_angle
C1 N1 B1 108.06(15)
C1 N1 C7 123.63(15)
B1 N1 C7 128.31(16)
C2 N2 B1 107.83(14)
C2 N2 C9 123.55(16)
B1 N2 C9 128.17(16)
N1 B1 N2 107.15(15)
N1 B1 C11 125.23(17)
N2 B1 C11 127.62(17)
C16 B2 C28 117.47(16)
C16 B2 C19 121.40(16)
C28 B2 C19 121.02(15)
C6 C1 N1 130.91(17)
C6 C1 C2 120.50(16)
N1 C1 C2 108.59(15)
C3 C2 N2 131.02(17)
C3 C2 C1 120.63(16)
N2 C2 C1 108.35(15)
C2 C3 C4 118.40(18)
C2 C3 H3 120.8
C4 C3 H3 120.8
C5 C4 C3 121.09(18)
C5 C4 H4 119.5
C3 C4 H4 119.5
C6 C5 C4 120.95(17)
C6 C5 H5 119.5
C4 C5 H5 119.5
C5 C6 C1 118.42(18)
C5 C6 H6 120.8
C1 C6 H6 120.8
N1 C7 C8 113.55(17)
N1 C7 H7A 108.9
C8 C7 H7A 108.9
N1 C7 H7B 108.9
C8 C7 H7B 108.9
H7A C7 H7B 107.7
C7 C8 H8A 109.5
C7 C8 H8B 109.5
H8A C8 H8B 109.5
C7 C8 H8C 109.5
H8A C8 H8C 109.5
H8B C8 H8C 109.5
N2 C9 C10 112.12(17)
N2 C9 H9A 109.2
C10 C9 H9A 109.2
N2 C9 H9B 109.2
C10 C9 H9B 109.2
H9A C9 H9B 107.9
C9 C10 H10A 109.5
C9 C10 H10B 109.5
H10A C10 H10B 109.5
C9 C10 H10C 109.5
H10A C10 H10C 109.5
H10B C10 H10C 109.5
C12 C11 B1 177.8(2)
C11 C12 C13 178.8(2)
C14 C13 C18 119.27(15)
C14 C13 C12 120.47(17)
C18 C13 C12 120.25(17)
C15 C14 C13 120.07(18)
C15 C14 H14 120.0
C13 C14 H14 120.0
C14 C15 C16 121.04(18)
C14 C15 H15 119.5
C16 C15 H15 119.5
C17 C16 C15 117.90(15)
C17 C16 B2 122.04(17)
C15 C16 B2 119.42(17)
C18 C17 C16 121.51(18)
C18 C17 H17 119.2
C16 C17 H17 119.2
C17 C18 C13 119.99(17)
C17 C18 H18 120.0
C13 C18 H18 120.0
C24 C19 C20 117.99(17)
C24 C19 B2 121.26(16)
C20 C19 B2 120.64(16)
C21 C20 C19 120.06(17)
C21 C20 C26 118.04(17)
C19 C20 C26 121.88(17)
C22 C21 C20 121.72(18)
C22 C21 H21 119.1
C20 C21 H21 119.1
C21 C22 C23 118.01(18)
C21 C22 C27 121.53(19)
C23 C22 C27 120.46(19)
C24 C23 C22 121.83(18)
C24 C23 H23 119.1
C22 C23 H23 119.1
C23 C24 C19 120.18(18)
C23 C24 C25 118.53(18)
C19 C24 C25 121.27(17)
C24 C25 H25A 109.5
C24 C25 H25B 109.5
H25A C25 H25B 109.5
C24 C25 H25C 109.5
H25A C25 H25C 109.5
H25B C25 H25C 109.5
C20 C26 H26A 109.5
C20 C26 H26B 109.5
H26A C26 H26B 109.5
C20 C26 H26C 109.5
H26A C26 H26C 109.5
H26B C26 H26C 109.5
C22 C27 H27A 109.5
C22 C27 H27B 109.5
H27A C27 H27B 109.5
C22 C27 H27C 109.5
H27A C27 H27C 109.5
H27B C27 H27C 109.5
C29 C28 C33 117.68(16)
C29 C28 B2 122.09(16)
C33 C28 B2 120.17(16)
C30 C29 C28 120.44(18)
C30 C29 C34 118.28(18)
C28 C29 C34 121.26(17)
C31 C30 C29 121.94(18)
C31 C30 H30 119.0
C29 C30 H30 119.0
C32 C31 C30 117.78(18)
C32 C31 C35 121.12(18)
C30 C31 C35 121.09(19)
C31 C32 C33 122.24(18)
C31 C32 H32 118.9
C33 C32 H32 118.9
C32 C33 C28 119.83(17)
C32 C33 C36 117.39(17)
C28 C33 C36 122.74(17)
C29 C34 H34A 109.5
C29 C34 H34B 109.5
H34A C34 H34B 109.5
C29 C34 H34C 109.5
H34A C34 H34C 109.5
H34B C34 H34C 109.5
C31 C35 H35A 109.5
C31 C35 H35B 109.5
H35A C35 H35B 109.5
C31 C35 H35C 109.5
H35A C35 H35C 109.5
H35B C35 H35C 109.5
C31 C35 H35D 109.5
H35A C35 H35D 141.1
H35B C35 H35D 56.3
H35C C35 H35D 56.3
C31 C35 H35E 109.5
H35A C35 H35E 56.3
H35B C35 H35E 141.1
H35C C35 H35E 56.3
H35D C35 H35E 109.5
C31 C35 H35F 109.5
H35A C35 H35F 56.3
H35B C35 H35F 56.3
H35C C35 H35F 141.1
H35D C35 H35F 109.5
H35E C35 H35F 109.5
C33 C36 H36A 109.5
C33 C36 H36B 109.5
H36A C36 H36B 109.5
C33 C36 H36C 109.5
H36A C36 H36C 109.5
H36B C36 H36C 109.5

loop_
_geom_bond_atom_site_label_1
_geom_bond_atom_site_label_2
_geom_bond_distance
N1 C1 1.395(2)
N1 B1 1.425(3)
N1 C7 1.455(2)
N2 C2 1.401(2)
N2 B1 1.427(3)
N2 C9 1.463(2)
B1 C11 1.528(3)
B2 C16 1.565(3)
B2 C28 1.578(3)
B2 C19 1.581(3)
C1 C6 1.389(3)
C1 C2 1.409(3)
C2 C3 1.381(3)
C3 C4 1.391(3)
C3 H3 0.9500
C4 C5 1.388(3)
C4 H4 0.9500
C5 C6 1.386(3)
C5 H5 0.9500
C6 H6 0.9500
C7 C8 1.518(3)
C7 H7A 0.9900
C7 H7B 0.9900
C8 H8A 0.9800
C8 H8B 0.9800
C8 H8C 0.9800
C9 C10 1.523(3)
C9 H9A 0.9900
C9 H9B 0.9900
C10 H10A 0.9800
C10 H10B 0.9800
C10 H10C 0.9800
C11 C12 1.205(3)
C12 C13 1.437(2)
C13 C14 1.398(3)
C13 C18 1.402(3)
C14 C15 1.390(3)
C14 H14 0.9500
C15 C16 1.403(3)
C15 H15 0.9500
C16 C17 1.401(3)
C17 C18 1.381(3)
C17 H17 0.9500
C18 H18 0.9500
C19 C24 1.411(3)
C19 C20 1.413(3)
C20 C21 1.393(3)
C20 C26 1.520(3)
C21 C22 1.386(3)
C21 H21 0.9500
C22 C23 1.390(3)
C22 C27 1.511(3)
C23 C24 1.388(3)
C23 H23 0.9500
C24 C25 1.511(3)
C25 H25A 0.9800
C25 H25B 0.9800
C25 H25C 0.9800
C26 H26A 0.9800
C26 H26B 0.9800
C26 H26C 0.9800
C27 H27A 0.9800
C27 H27B 0.9800
C27 H27C 0.9800
C28 C29 1.414(3)
C28 C33 1.418(3)
C29 C30 1.389(3)
C29 C34 1.506(3)
C30 C31 1.388(3)
C30 H30 0.9500
C31 C32 1.386(3)
C31 C35 1.506(3)
C32 C33 1.395(3)
C32 H32 0.9500
C33 C36 1.511(3)
C34 H34A 0.9800
C34 H34B 0.9800
C34 H34C 0.9800
C35 H35A 0.9800
C35 H35B 0.9800
C35 H35C 0.9800
C35 H35D 0.9800
C35 H35E 0.9800
C35 H35F 0.9800
C36 H36A 0.9800
C36 H36B 0.9800
C36 H36C 0.9800
